data_4106052
loop_
_publ_author_name
'Jean-Christophe Tourneux'
'Jean-Claude Berthet'
'Thibault Cantat'
'Pierre Thu\'ery'
'Nicolas M\'ezailles'
'Michel Ephritikhine'

_publ_section_title
;
 Exploring the Uranyl Organometallic Chemistry: From Single to Double
 Uranium-Carbon Bonds
;
_journal_name_full 'Journal of the American Chemical Society'
_journal_page_first 6162
_journal_page_last 6165
_journal_paper_doi 10.1021/ja201276h
_journal_volume 133
_journal_year 2011
_chemical_formula_sum 'C35 H30 N2 O2 P2 S2 U'
_chemical_formula_weight 874.70
_space_group_IT_number 2
_symmetry_cell_setting triclinic
_symmetry_space_group_name_Hall '-P 1'
_symmetry_space_group_name_H-M 'P -1'
_atom_sites_solution_hydrogens geom
_atom_sites_solution_primary direct
_atom_sites_solution_secondary difmap
_audit_creation_method SHELXL-97
_cell_angle_alpha 81.539(4)
_cell_angle_beta 88.540(5)
_cell_angle_gamma 71.934(5)
_cell_formula_units_Z 2
_cell_length_a 10.9372(7)
_cell_length_b 11.7627(10)
_cell_length_c 13.7945(11)
_cell_measurement_reflns_used 76293
_cell_measurement_temperature 150(2)
_cell_measurement_theta_max 25.68
_cell_measurement_theta_min 2.23
_cell_volume 1668.4(2)
_computing_cell_refinement 'HKL2000 (Otwinowski & Minor, 1997)'
_computing_data_collection 'COLLECT (Nonius, 1998)'
_computing_data_reduction 'HKL2000 (Otwinowski & Minor, 1997)'
_computing_molecular_graphics 'SHELXTL (Sheldrick, 2008)'
_computing_publication_material 'SHELXTL (Sheldrick, 2008); PLATON (Spek, 2003)'
_computing_structure_refinement 'SHELXL-97 (Sheldrick, 2008)'
_computing_structure_solution 'SHELXS-97 (Sheldrick, 2008)'
_diffrn_ambient_temperature 150(2)
_diffrn_measured_fraction_theta_full 0.998
_diffrn_measured_fraction_theta_max 0.998
_diffrn_measurement_device_type 'Nonius Kappa-CCD area-detector diffractometer'
_diffrn_measurement_method 'two \f and nine \w scans with 2\% steps (626 frames)'
_diffrn_radiation_monochromator graphite
_diffrn_radiation_source 'fine-focus sealed tube'
_diffrn_radiation_type MoK\a
_diffrn_radiation_wavelength 0.71073
_diffrn_reflns_av_R_equivalents 0.0844
_diffrn_reflns_av_sigmaI/netI 0.0928
_diffrn_reflns_limit_h_max 13
_diffrn_reflns_limit_h_min -13
_diffrn_reflns_limit_k_max 14
_diffrn_reflns_limit_k_min -14
_diffrn_reflns_limit_l_max 16
_diffrn_reflns_limit_l_min -16
_diffrn_reflns_number 76293
_diffrn_reflns_theta_full 25.68
_diffrn_reflns_theta_max 25.68
_diffrn_reflns_theta_min 2.23
_diffrn_standards_decay_% 0
_diffrn_standards_interval_time 0
_diffrn_standards_number 0
_exptl_absorpt_coefficient_mu 5.120
_exptl_absorpt_correction_T_max 0.975
_exptl_absorpt_correction_T_min 0.685
_exptl_absorpt_correction_type multi-scan
_exptl_absorpt_process_details 'SCALEPACK (Otwinowski & Minor, 1997)'
_exptl_crystal_colour 'dark orange'
_exptl_crystal_density_diffrn 1.741
_exptl_crystal_description lath
_exptl_crystal_F_000 848
_exptl_crystal_size_max 0.210
_exptl_crystal_size_mid 0.010
_exptl_crystal_size_min 0.005
_refine_diff_density_max 1.842
_refine_diff_density_min -1.769
_refine_diff_density_rms 0.144
_refine_ls_extinction_method none
_refine_ls_goodness_of_fit_ref 1.064
_refine_ls_hydrogen_treatment constr
_refine_ls_matrix_type full
_refine_ls_number_parameters 397
_refine_ls_number_reflns 6330
_refine_ls_number_restraints 0
_refine_ls_restrained_S_all 1.064
_refine_ls_R_factor_all 0.0561
_refine_ls_R_factor_gt 0.0451
_refine_ls_shift/su_max 0.000
_refine_ls_shift/su_mean 0.000
_refine_ls_structure_factor_coef Fsqd
_refine_ls_weighting_details 'calc w=1/[\s^2^(Fo^2^)+(0.0456P)^2^] where P=(Fo^2^+2Fc^2^)/3'
_refine_ls_weighting_scheme calc
_refine_ls_wR_factor_gt 0.1058
_refine_ls_wR_factor_ref 0.1096
_reflns_number_gt 5522
_reflns_number_total 6330
_reflns_threshold_expression >2sigma(I)
_cod_data_source_file ja201276h_si_001_3.cif
_cod_data_source_block 3
_cod_database_code 4106052

loop_
_symmetry_equiv_pos_as_xyz
'x, y, z'
'-x, -y, -z'

loop_
_atom_site_label
_atom_site_type_symbol
_atom_site_fract_x
_atom_site_fract_y
_atom_site_fract_z
_atom_site_U_iso_or_equiv
_atom_site_adp_type
_atom_site_occupancy
_atom_site_symmetry_multiplicity
_atom_site_calc_flag
_atom_site_refinement_flags
U U 0.22935(2) 0.08045(2) 0.420802(16) 0.03366(10) Uani 1 1 d .
S1 S 0.1179(2) 0.32225(16) 0.46342(12) 0.0449(4) Uani 1 1 d .
S2 S 0.30539(19) -0.02520(16) 0.24431(12) 0.0410(4) Uani 1 1 d .
P1 P 0.12553(19) 0.36122(16) 0.31619(12) 0.0364(4) Uani 1 1 d .
P2 P 0.25997(18) 0.15218(16) 0.18653(12) 0.0350(4) Uani 1 1 d .
O1 O 0.3904(5) 0.0819(4) 0.4370(3) 0.0365(10) Uani 1 1 d .
O2 O 0.0744(5) 0.0619(4) 0.4189(3) 0.0376(11) Uani 1 1 d .
N1 N 0.2134(5) 0.0676(5) 0.6081(4) 0.0371(13) Uani 1 1 d .
N2 N 0.3163(6) -0.1470(5) 0.4914(4) 0.0386(14) Uani 1 1 d .
C1 C 0.1980(7) 0.2316(6) 0.2754(4) 0.0372(15) Uani 1 1 d .
C2 C -0.0391(7) 0.4404(6) 0.2691(5) 0.0399(16) Uani 1 1 d .
C3 C -0.1123(8) 0.5420(6) 0.3071(5) 0.0459(18) Uani 1 1 d .
H3 H -0.0792 0.5693 0.3573 0.055 Uiso 1 1 calc R
C4 C -0.2350(8) 0.6026(7) 0.2699(6) 0.054(2) Uani 1 1 d .
H4 H -0.2850 0.6704 0.2957 0.064 Uiso 1 1 calc R
C5 C -0.2840(8) 0.5628(7) 0.1943(6) 0.0507(19) Uani 1 1 d .
H5 H -0.3655 0.6057 0.1680 0.061 Uiso 1 1 calc R
C6 C -0.2136(8) 0.4619(7) 0.1589(6) 0.0497(19) Uani 1 1 d .
H6 H -0.2478 0.4335 0.1099 0.060 Uiso 1 1 calc R
C7 C -0.0902(8) 0.4008(7) 0.1957(5) 0.0460(18) Uani 1 1 d .
H7 H -0.0415 0.3321 0.1704 0.055 Uiso 1 1 calc R
C8 C 0.2044(7) 0.4776(6) 0.2880(5) 0.0394(16) Uani 1 1 d .
C9 C 0.2024(7) 0.5606(7) 0.3496(5) 0.0456(18) Uani 1 1 d .
H9 H 0.1582 0.5583 0.4080 0.055 Uiso 1 1 calc R
C10 C 0.2642(8) 0.6470(7) 0.3267(6) 0.053(2) Uani 1 1 d .
H10 H 0.2580 0.7044 0.3677 0.064 Uiso 1 1 calc R
C11 C 0.3359(8) 0.6475(7) 0.2416(6) 0.0516(19) Uani 1 1 d .
H11 H 0.3806 0.7032 0.2267 0.062 Uiso 1 1 calc R
C12 C 0.3396(7) 0.5654(7) 0.1807(6) 0.0462(18) Uani 1 1 d .
H12 H 0.3868 0.5654 0.1237 0.055 Uiso 1 1 calc R
C13 C 0.2735(8) 0.4815(6) 0.2028(5) 0.0448(17) Uani 1 1 d .
H13 H 0.2757 0.4272 0.1596 0.054 Uiso 1 1 calc R
C14 C 0.1512(7) 0.1847(6) 0.0817(4) 0.0383(16) Uani 1 1 d .
C15 C 0.0684(8) 0.1158(7) 0.0778(5) 0.0445(17) Uani 1 1 d .
H15 H 0.0804 0.0451 0.1217 0.053 Uiso 1 1 calc R
C16 C -0.0310(8) 0.1520(7) 0.0093(5) 0.0493(19) Uani 1 1 d .
H16 H -0.0862 0.1061 0.0067 0.059 Uiso 1 1 calc R
C17 C -0.0477(8) 0.2589(7) -0.0565(5) 0.0476(19) Uani 1 1 d .
H17 H -0.1153 0.2849 -0.1021 0.057 Uiso 1 1 calc R
C18 C 0.0335(8) 0.3241(8) -0.0540(5) 0.051(2) Uani 1 1 d .
H18 H 0.0223 0.3939 -0.0989 0.062 Uiso 1 1 calc R
C19 C 0.1345(7) 0.2886(7) 0.0152(5) 0.0424(17) Uani 1 1 d .
H19 H 0.1899 0.3346 0.0164 0.051 Uiso 1 1 calc R
C20 C 0.4055(7) 0.1792(6) 0.1355(5) 0.0389(16) Uani 1 1 d .
C21 C 0.4788(7) 0.2227(7) 0.1908(6) 0.0452(17) Uani 1 1 d .
H21 H 0.4537 0.2372 0.2540 0.054 Uiso 1 1 calc R
C22 C 0.5896(8) 0.2455(8) 0.1540(7) 0.059(2) Uani 1 1 d .
H22 H 0.6374 0.2763 0.1918 0.070 Uiso 1 1 calc R
C23 C 0.6283(8) 0.2222(8) 0.0612(7) 0.064(2) Uani 1 1 d .
H23 H 0.7015 0.2386 0.0357 0.077 Uiso 1 1 calc R
C24 C 0.5581(9) 0.1743(8) 0.0063(6) 0.059(2) Uani 1 1 d .
H24 H 0.5859 0.1567 -0.0556 0.071 Uiso 1 1 calc R
C25 C 0.4487(8) 0.1523(7) 0.0414(5) 0.0499(19) Uani 1 1 d .
H25 H 0.4025 0.1198 0.0037 0.060 Uiso 1 1 calc R
C26 C 0.0980(8) 0.0967(7) 0.6508(5) 0.0451(18) Uani 1 1 d .
H26 H 0.0248 0.1103 0.6124 0.054 Uiso 1 1 calc R
C27 C 0.0836(8) 0.1071(7) 0.7488(5) 0.0504(19) Uani 1 1 d .
H27 H 0.0025 0.1267 0.7762 0.060 Uiso 1 1 calc R
C28 C 0.1917(8) 0.0880(7) 0.8051(5) 0.050(2) Uani 1 1 d .
H28 H 0.1845 0.0950 0.8714 0.060 Uiso 1 1 calc R
C29 C 0.3105(8) 0.0586(7) 0.7634(5) 0.0438(17) Uani 1 1 d .
H29 H 0.3848 0.0451 0.8006 0.053 Uiso 1 1 calc R
C30 C 0.3164(7) 0.0498(6) 0.6644(5) 0.0396(16) Uani 1 1 d .
H30 H 0.3968 0.0303 0.6358 0.047 Uiso 1 1 calc R
C31 C 0.2426(8) -0.2027(7) 0.5460(5) 0.0458(18) Uani 1 1 d .
H31 H 0.1566 -0.1597 0.5530 0.055 Uiso 1 1 calc R
C32 C 0.2869(8) -0.3183(7) 0.5914(5) 0.052(2) Uani 1 1 d .
H32 H 0.2320 -0.3553 0.6261 0.062 Uiso 1 1 calc R
C33 C 0.4148(9) -0.3790(7) 0.5848(6) 0.057(2) Uani 1 1 d .
H33 H 0.4487 -0.4574 0.6175 0.068 Uiso 1 1 calc R
C34 C 0.4921(8) -0.3252(7) 0.5306(6) 0.0492(19) Uani 1 1 d .
H34 H 0.5790 -0.3665 0.5253 0.059 Uiso 1 1 calc R
C35 C 0.4400(7) -0.2077(7) 0.4831(5) 0.0424(17) Uani 1 1 d .
H35 H 0.4924 -0.1709 0.4449 0.051 Uiso 1 1 calc R

loop_
_atom_site_aniso_label
_atom_site_aniso_U_11
_atom_site_aniso_U_22
_atom_site_aniso_U_33
_atom_site_aniso_U_23
_atom_site_aniso_U_13
_atom_site_aniso_U_12
U 0.03423(17) 0.03522(15) 0.03109(14) -0.00341(9) 0.00082(10) -0.01080(11)
S1 0.0570(12) 0.0407(10) 0.0329(8) -0.0071(7) 0.0035(8) -0.0087(9)
S2 0.0497(11) 0.0353(9) 0.0369(8) -0.0049(7) 0.0017(8) -0.0120(8)
P1 0.0413(11) 0.0345(9) 0.0328(8) -0.0040(7) 0.0024(7) -0.0116(8)
P2 0.0375(10) 0.0356(9) 0.0324(8) -0.0040(7) 0.0016(7) -0.0124(8)
O1 0.040(3) 0.038(3) 0.031(2) 0.0003(18) -0.0068(19) -0.014(2)
O2 0.044(3) 0.038(3) 0.029(2) -0.0024(18) 0.002(2) -0.012(2)
N1 0.028(3) 0.043(3) 0.040(3) -0.007(2) 0.006(2) -0.012(3)
N2 0.045(4) 0.040(3) 0.032(3) -0.002(2) -0.001(3) -0.016(3)
C1 0.036(4) 0.041(4) 0.034(3) -0.001(3) 0.002(3) -0.013(3)
C2 0.039(4) 0.033(4) 0.043(4) -0.004(3) 0.007(3) -0.008(3)
C3 0.049(5) 0.036(4) 0.049(4) -0.005(3) 0.005(4) -0.010(4)
C4 0.048(5) 0.039(4) 0.066(5) -0.006(4) 0.012(4) -0.004(4)
C5 0.036(4) 0.047(5) 0.063(5) 0.004(4) -0.003(4) -0.010(4)
C6 0.047(5) 0.053(5) 0.053(4) -0.001(3) -0.003(4) -0.023(4)
C7 0.047(5) 0.045(4) 0.046(4) -0.009(3) 0.005(3) -0.014(4)
C8 0.031(4) 0.040(4) 0.048(4) -0.009(3) 0.001(3) -0.011(3)
C9 0.044(5) 0.043(4) 0.054(4) -0.012(3) -0.001(3) -0.017(4)
C10 0.043(5) 0.051(5) 0.067(5) -0.016(4) -0.010(4) -0.013(4)
C11 0.042(5) 0.045(4) 0.072(5) -0.002(4) -0.010(4) -0.020(4)
C12 0.037(4) 0.046(4) 0.056(4) -0.006(3) 0.002(3) -0.014(4)
C13 0.049(5) 0.035(4) 0.047(4) -0.006(3) 0.003(3) -0.009(3)
C14 0.043(4) 0.044(4) 0.029(3) -0.007(3) 0.001(3) -0.014(3)
C15 0.045(5) 0.043(4) 0.046(4) -0.007(3) 0.002(3) -0.014(4)
C16 0.048(5) 0.045(4) 0.055(4) -0.013(3) 0.003(4) -0.011(4)
C17 0.042(5) 0.051(5) 0.042(4) -0.014(3) -0.008(3) 0.001(4)
C18 0.049(5) 0.058(5) 0.040(4) -0.004(3) 0.003(3) -0.008(4)
C19 0.046(5) 0.048(4) 0.037(3) -0.006(3) -0.001(3) -0.019(4)
C20 0.036(4) 0.042(4) 0.039(3) -0.008(3) 0.008(3) -0.014(3)
C21 0.035(4) 0.046(4) 0.056(4) -0.012(3) 0.000(3) -0.012(3)
C22 0.039(5) 0.050(5) 0.084(6) 0.001(4) 0.003(4) -0.014(4)
C23 0.031(5) 0.055(5) 0.101(7) 0.000(5) 0.013(5) -0.011(4)
C24 0.053(5) 0.063(5) 0.051(4) 0.000(4) 0.016(4) -0.008(4)
C25 0.045(5) 0.049(4) 0.046(4) -0.002(3) 0.010(3) -0.004(4)
C26 0.050(5) 0.041(4) 0.046(4) -0.004(3) -0.001(3) -0.017(4)
C27 0.052(5) 0.062(5) 0.039(4) -0.013(3) 0.009(3) -0.019(4)
C28 0.058(5) 0.050(5) 0.035(4) -0.006(3) 0.001(3) -0.005(4)
C29 0.041(4) 0.045(4) 0.040(4) -0.006(3) -0.010(3) -0.005(3)
C30 0.035(4) 0.044(4) 0.038(3) -0.007(3) 0.003(3) -0.009(3)
C31 0.052(5) 0.044(4) 0.040(4) -0.005(3) 0.008(3) -0.014(4)
C32 0.055(5) 0.051(5) 0.051(4) -0.004(3) 0.013(4) -0.022(4)
C33 0.071(6) 0.036(4) 0.055(4) 0.007(3) -0.006(4) -0.009(4)
C34 0.043(5) 0.038(4) 0.059(4) -0.006(3) -0.006(4) -0.002(4)
C35 0.029(4) 0.051(4) 0.046(4) -0.009(3) 0.000(3) -0.010(3)

loop_
_atom_type_symbol
_atom_type_description
_atom_type_scat_dispersion_real
_atom_type_scat_dispersion_imag
_atom_type_scat_source
C C 0.0033 0.0016 'International Tables Vol C Tables 4.2.6.8 and 6.1.1.4'
H H 0.0000 0.0000 'International Tables Vol C Tables 4.2.6.8 and 6.1.1.4'
N N 0.0061 0.0033 'International Tables Vol C Tables 4.2.6.8 and 6.1.1.4'
O O 0.0106 0.0060 'International Tables Vol C Tables 4.2.6.8 and 6.1.1.4'
P P 0.1023 0.0942 'International Tables Vol C Tables 4.2.6.8 and 6.1.1.4'
S S 0.1246 0.1234 'International Tables Vol C Tables 4.2.6.8 and 6.1.1.4'
U U -9.6767 9.6646 'International Tables Vol C Tables 4.2.6.8 and 6.1.1.4'

loop_
_geom_angle_atom_site_label_1
_geom_angle_atom_site_label_2
_geom_angle_atom_site_label_3
_geom_angle
O2 U O1 171.81(18)
O2 U C1 96.9(2)
O1 U C1 91.2(2)
O2 U N1 88.03(18)
O1 U N1 86.22(18)
C1 U N1 139.7(2)
O2 U N2 87.2(2)
O1 U N2 85.6(2)
C1 U N2 146.3(2)
N1 U N2 73.65(18)
O2 U S1 90.43(15)
O1 U S1 93.42(15)
C1 U S1 67.28(16)
N1 U S1 72.71(14)
N2 U S1 146.34(12)
O2 U S2 93.24(14)
O1 U S2 89.19(14)
C1 U S2 67.44(16)
N1 U S2 152.49(14)
N2 U S2 78.97(12)
S1 U S2 134.69(5)
P1 S1 U 81.69(7)
P2 S2 U 80.92(7)
C1 P1 C8 115.5(3)
C1 P1 C2 115.7(3)
C8 P1 C2 102.5(3)
C1 P1 S1 106.6(2)
C8 P1 S1 108.4(2)
C2 P1 S1 107.8(2)
C1 P2 C14 113.1(3)
C1 P2 C20 114.1(3)
C14 P2 C20 104.4(3)
C1 P2 S2 107.1(2)
C14 P2 S2 110.1(2)
C20 P2 S2 107.9(2)
C30 N1 C26 117.3(6)
C30 N1 U 121.3(4)
C26 N1 U 120.6(5)
C35 N2 C31 118.3(6)
C35 N2 U 120.0(5)
C31 N2 U 121.3(5)
P2 C1 P1 151.8(4)
P2 C1 U 104.0(3)
P1 C1 U 104.2(3)
C7 C2 C3 119.4(7)
C7 C2 P1 120.8(5)
C3 C2 P1 119.8(6)
C4 C3 C2 119.4(8)
C4 C3 H3 120.3
C2 C3 H3 120.3
C3 C4 C5 120.4(7)
C3 C4 H4 119.8
C5 C4 H4 119.8
C6 C5 C4 120.1(8)
C6 C5 H5 119.9
C4 C5 H5 119.9
C5 C6 C7 119.9(8)
C5 C6 H6 120.1
C7 C6 H6 120.1
C2 C7 C6 120.7(7)
C2 C7 H7 119.6
C6 C7 H7 119.6
C9 C8 C13 117.7(7)
C9 C8 P1 123.1(6)
C13 C8 P1 119.2(6)
C8 C9 C10 121.7(7)
C8 C9 H9 119.1
C10 C9 H9 119.1
C9 C10 C11 119.6(7)
C9 C10 H10 120.2
C11 C10 H10 120.2
C12 C11 C10 119.2(8)
C12 C11 H11 120.4
C10 C11 H11 120.4
C11 C12 C13 120.7(8)
C11 C12 H12 119.7
C13 C12 H12 119.7
C8 C13 C12 121.0(7)
C8 C13 H13 119.5
C12 C13 H13 119.5
C19 C14 C15 119.5(7)
C19 C14 P2 120.2(6)
C15 C14 P2 119.3(5)
C16 C15 C14 120.5(7)
C16 C15 H15 119.8
C14 C15 H15 119.8
C15 C16 C17 119.1(8)
C15 C16 H16 120.5
C17 C16 H16 120.5
C18 C17 C16 120.5(7)
C18 C17 H17 119.7
C16 C17 H17 119.7
C17 C18 C19 121.0(8)
C17 C18 H18 119.5
C19 C18 H18 119.5
C14 C19 C18 119.4(7)
C14 C19 H19 120.3
C18 C19 H19 120.3
C21 C20 C25 118.5(7)
C21 C20 P2 119.4(5)
C25 C20 P2 122.0(6)
C20 C21 C22 121.0(7)
C20 C21 H21 119.5
C22 C21 H21 119.5
C23 C22 C21 119.7(9)
C23 C22 H22 120.2
C21 C22 H22 120.2
C22 C23 C24 119.8(8)
C22 C23 H23 120.1
C24 C23 H23 120.1
C25 C24 C23 121.0(8)
C25 C24 H24 119.5
C23 C24 H24 119.5
C24 C25 C20 119.8(8)
C24 C25 H25 120.1
C20 C25 H25 120.1
N1 C26 C27 122.9(7)
N1 C26 H26 118.6
C27 C26 H26 118.6
C28 C27 C26 118.4(7)
C28 C27 H27 120.8
C26 C27 H27 120.8
C29 C28 C27 119.9(7)
C29 C28 H28 120.0
C27 C28 H28 120.0
C28 C29 C30 117.9(7)
C28 C29 H29 121.0
C30 C29 H29 121.0
N1 C30 C29 123.5(7)
N1 C30 H30 118.3
C29 C30 H30 118.3
N2 C31 C32 123.4(8)
N2 C31 H31 118.3
C32 C31 H31 118.3
C31 C32 C33 118.0(8)
C31 C32 H32 121.0
C33 C32 H32 121.0
C34 C33 C32 120.1(7)
C34 C33 H33 119.9
C32 C33 H33 119.9
C33 C34 C35 119.1(8)
C33 C34 H34 120.4
C35 C34 H34 120.4
N2 C35 C34 121.0(7)
N2 C35 H35 119.5
C34 C35 H35 119.5

loop_
_geom_bond_atom_site_label_1
_geom_bond_atom_site_label_2
_geom_bond_distance
U O2 1.776(5)
U O1 1.787(5)
U C1 2.430(6)
U N1 2.570(5)
U N2 2.591(6)
U S1 2.8681(18)
U S2 2.8826(17)
S1 P1 2.021(2)
S2 P2 2.031(2)
P1 C1 1.658(7)
P1 C8 1.824(7)
P1 C2 1.837(8)
P2 C1 1.654(7)
P2 C14 1.815(7)
P2 C20 1.823(7)
N1 C30 1.329(9)
N1 C26 1.346(9)
N2 C35 1.331(9)
N2 C31 1.341(9)
C2 C7 1.372(10)
C2 C3 1.384(10)
C3 C4 1.380(11)
C3 H3 0.9300
C4 C5 1.386(11)
C4 H4 0.9300
C5 C6 1.351(11)
C5 H5 0.9300
C6 C7 1.386(11)
C6 H6 0.9300
C7 H7 0.9300
C8 C9 1.379(10)
C8 C13 1.384(10)
C9 C10 1.382(11)
C9 H9 0.9300
C10 C11 1.395(11)
C10 H10 0.9300
C11 C12 1.361(11)
C11 H11 0.9300
C12 C13 1.389(11)
C12 H12 0.9300
C13 H13 0.9300
C14 C19 1.382(10)
C14 C15 1.396(11)
C15 C16 1.380(11)
C15 H15 0.9300
C16 C17 1.403(11)
C16 H16 0.9300
C17 C18 1.346(12)
C17 H17 0.9300
C18 C19 1.398(10)
C18 H18 0.9300
C19 H19 0.9300
C20 C21 1.374(10)
C20 C25 1.415(9)
C21 C22 1.389(11)
C21 H21 0.9300
C22 C23 1.377(12)
C22 H22 0.9300
C23 C24 1.380(13)
C23 H23 0.9300
C24 C25 1.364(12)
C24 H24 0.9300
C25 H25 0.9300
C26 C27 1.376(10)
C26 H26 0.9300
C27 C28 1.372(11)
C27 H27 0.9300
C28 C29 1.370(11)
C28 H28 0.9300
C29 C30 1.383(9)
C29 H29 0.9300
C30 H30 0.9300
C31 C32 1.354(11)
C31 H31 0.9300
C32 C33 1.367(12)
C32 H32 0.9300
C33 C34 1.355(12)
C33 H33 0.9300
C34 C35 1.389(11)
C34 H34 0.9300
C35 H35 0.9300
